data_4118238
loop_
_publ_author_name
'Mee-Kyung Chung'
'Peter S. White'
'Stephen J. Lee'
'Marcey L. Waters'
'Michel R. Gagn\'e'

_publ_contact_author_name
;
;
_publ_section_title
;
 Self-Assembled Multi-Component Catenanes: Structural Insights into an
 Adaptable Class of Molecular Receptors and [2]-Catenanes
;
_journal_name_full 'Journal of the American Chemical Society'
_journal_page_first 11415
_journal_page_last 11429
_journal_paper_doi 10.1021/ja302345n
_journal_volume 134
_journal_year 2012
_chemical_absolute_configuration unk
_chemical_formula_moiety '0.5(C340 H372 F4 N64 O48)'
_chemical_formula_sum 'C170 H186 F2 N32 O24'
_chemical_formula_weight 3099.51
_chemical_name_systematic
;
 ? 
;
_space_group_crystal_system orthorhombic
_space_group_IT_number 18
_space_group_name_Hall 'P 2 2ab'
_space_group_name_H-M_alt 'P 21 21 2'
_symmetry_space_group_name_Hall 'P 2 2ab'
_symmetry_space_group_name_H-M 'P 21 21 2'
_atom_sites_solution_hydrogens geom
_atom_sites_solution_primary direct
_atom_sites_solution_secondary difmap
_audit_creation_date 2011-10-19
_audit_creation_method
;
  Olex2 1.1-beta
  (compiled Sep 28 2011 20:31:00, GUI svn.r3868)
;
_cell_angle_alpha 90.00
_cell_angle_beta 90.00
_cell_angle_gamma 90.00
_cell_formula_units_Z 2
_cell_length_a 26.5692(8)
_cell_length_b 18.3016(6)
_cell_length_c 20.3207(5)
_cell_measurement_reflns_used 9961
_cell_measurement_temperature 100
_cell_measurement_theta_max 64.911
_cell_measurement_theta_min 2.737
_cell_volume 9881.1(5)
_computing_data_reduction 'SAINT v7.68A (Bruker, 2009)'
_computing_molecular_graphics
;
O. V. Dolomanov, L. J. Bourhis, R. J. Gildea, J. A. K. Howard and H. Puschmann,
OLEX2: a complete structure solution, refinement and analysis program.
J. Appl. Cryst. (2009). 42, 339-341.
;
_computing_publication_material
;
O. V. Dolomanov, L. J. Bourhis, R. J. Gildea, J. A. K. Howard and H. Puschmann,
OLEX2: a complete structure solution, refinement and analysis program.
J. Appl. Cryst. (2009). 42, 339-341.
;
_computing_structure_refinement
;
XL, G.M. Sheldrick, Acta Cryst.
(2008). A64, 112-122
;
_computing_structure_solution 'SHELXS-97 (Sheldrick, 2008)'
_diffrn_ambient_temperature 100
_diffrn_detector_area_resol_mean 8
_diffrn_measured_fraction_theta_full 0.976
_diffrn_measured_fraction_theta_max 0.976
_diffrn_measurement_device_type 'Bruker SMART APEX CCD area detector'
_diffrn_measurement_method '\w and \f scans'
_diffrn_radiation_monochromator graphite
_diffrn_radiation_type 'CU K\a'
_diffrn_radiation_wavelength 1.54184
_diffrn_reflns_av_R_equivalents 0.0431
_diffrn_reflns_av_unetI/netI 0.0605
_diffrn_reflns_limit_h_max 26
_diffrn_reflns_limit_h_min -31
_diffrn_reflns_limit_k_max 21
_diffrn_reflns_limit_k_min -17
_diffrn_reflns_limit_l_max 23
_diffrn_reflns_limit_l_min -18
_diffrn_reflns_number 43877
_diffrn_reflns_theta_full 66.74
_diffrn_reflns_theta_max 66.74
_diffrn_reflns_theta_min 2.17
_diffrn_source 'sealed tube'
_exptl_absorpt_coefficient_mu 0.592
_exptl_absorpt_correction_T_max 0.9622
_exptl_absorpt_correction_T_min 0.8672
_exptl_absorpt_correction_type multi-scan
_exptl_absorpt_process_details
;
SADABS-2008/1 (Bruker,2008) was used for absorption correction.
R(int) was 0.0589 before and 0.0522 after correction.
The Ratio of minimum to maximum transmission is 0.9013.
The \l/2 correction factor is 0.0015.
;
_exptl_crystal_colour 'clear colourless'
_exptl_crystal_colour_lustre clear
_exptl_crystal_colour_primary colourless
_exptl_crystal_density_diffrn 1.042
_exptl_crystal_description block
_exptl_crystal_F_000 3280
_exptl_crystal_size_max 0.29
_exptl_crystal_size_mid 0.21
_exptl_crystal_size_min 0.14
_refine_diff_density_max 0.186
_refine_diff_density_min -0.186
_refine_diff_density_rms 0.039
_refine_ls_abs_structure_details 'Flack H D (1983), Acta Cryst. A39, 876-881'
_refine_ls_abs_structure_Flack 0.2(2)
_refine_ls_extinction_method none
_refine_ls_goodness_of_fit_ref 0.966
_refine_ls_hydrogen_treatment constr
_refine_ls_matrix_type full
_refine_ls_number_parameters 1033
_refine_ls_number_reflns 16938
_refine_ls_number_restraints 36
_refine_ls_restrained_S_all 0.968
_refine_ls_R_factor_all 0.0945
_refine_ls_R_factor_gt 0.0658
_refine_ls_shift/su_max 0.000
_refine_ls_shift/su_mean 0.000
_refine_ls_structure_factor_coef Fsqd
_refine_ls_weighting_details 'calc w=1/[\s^2^(Fo^2^)+(0.1071P)^2^+0.0000P] where P=(Fo^2^+2Fc^2^)/3'
_refine_ls_weighting_scheme calc
_refine_ls_wR_factor_gt 0.1792
_refine_ls_wR_factor_ref 0.1951
_reflns_number_gt 10504
_reflns_number_total 16938
_reflns_threshold_expression >2sigma(I)
_cod_data_source_file ja302345n_si_002.cif
_cod_data_source_block x1005009
_cod_database_code 4118238

loop_
_space_group_symop_id
_space_group_symop_operation_xyz
1 'x, y, z'
2 '-x, -y, z'
3 '-x+1/2, y+1/2, -z'
4 'x+1/2, -y+1/2, -z'

loop_
_atom_site_label
_atom_site_type_symbol
_atom_site_fract_x
_atom_site_fract_y
_atom_site_fract_z
_atom_site_U_iso_or_equiv
_atom_site_adp_type
_atom_site_occupancy
_atom_site_symmetry_multiplicity
_atom_site_calc_flag
_atom_site_refinement_flags
_atom_site_disorder_assembly
_atom_site_disorder_group
C1 C 0.7268(2) 0.2304(4) -0.0614(2) 0.099(2) Uani 1 1 d . . .
H1A H 0.6997 0.1948 -0.0708 0.119 Uiso 1 1 calc R . .
H1B H 0.7112 0.2792 -0.0561 0.119 Uiso 1 1 calc R . .
C2 C 0.7637(2) 0.2323(5) -0.1191(3) 0.107(2) Uani 1 1 d . . .
H2A H 0.7898 0.2700 -0.1113 0.128 Uiso 1 1 calc R . .
H2B H 0.7457 0.2447 -0.1603 0.128 Uiso 1 1 calc R . .
C3 C 0.7891(3) 0.1548(4) -0.1256(3) 0.108(2) Uani 1 1 d . . .
H3A H 0.7630 0.1182 -0.1369 0.130 Uiso 1 1 calc R . .
H3B H 0.8139 0.1559 -0.1618 0.130 Uiso 1 1 calc R . .
C4 C 0.8144(2) 0.1326(4) -0.0644(3) 0.0940(17) Uani 1 1 d . . .
H4A H 0.8435 0.1652 -0.0562 0.113 Uiso 1 1 calc R . .
H4B H 0.8273 0.0821 -0.0692 0.113 Uiso 1 1 calc R . .
C5 C 0.7785(2) 0.1360(4) -0.0055(3) 0.0905(17) Uani 1 1 d . . .
H5A H 0.7521 0.0983 -0.0110 0.109 Uiso 1 1 calc R . .
H5B H 0.7975 0.1242 0.0351 0.109 Uiso 1 1 calc R . .
C6 C 0.7539(2) 0.2088(3) 0.0029(2) 0.0806(15) Uani 1 1 d . . .
C7 C 0.7136(2) 0.2002(4) 0.0568(2) 0.0829(15) Uani 1 1 d . . .
O8 O 0.67772(17) 0.1629(3) 0.0470(2) 0.1136(16) Uani 1 1 d . . .
N9 N 0.71970(15) 0.2370(3) 0.11336(17) 0.0770(11) Uani 1 1 d . . .
H9 H 0.7458 0.2660 0.1186 0.092 Uiso 1 1 calc R . .
N10 N 0.68528(15) 0.2294(3) 0.16273(18) 0.0769(11) Uani 1 1 d . . .
C11 C 0.68824(18) 0.2733(3) 0.2101(2) 0.0738(13) Uani 1 1 d . . .
H11 H 0.7130 0.3106 0.2085 0.089 Uiso 1 1 calc R . .
C12 C 0.65472(17) 0.2693(3) 0.2683(2) 0.0693(13) Uani 1 1 d . . .
C13 C 0.6246(2) 0.2077(3) 0.2805(2) 0.0773(14) Uani 1 1 d . . .
H13 H 0.6249 0.1675 0.2509 0.093 Uiso 1 1 calc R . .
C14 C 0.59488(19) 0.2060(3) 0.3352(2) 0.0758(13) Uani 1 1 d . . .
H14 H 0.5759 0.1633 0.3447 0.091 Uiso 1 1 calc R . .
C15 C 0.59194(16) 0.2659(3) 0.37715(18) 0.0597(11) Uani 1 1 d . . .
C16 C 0.61982(15) 0.3255(3) 0.36515(18) 0.0575(10) Uani 1 1 d . . .
H16 H 0.6178 0.3662 0.3940 0.069 Uiso 1 1 calc R . .
C17 C 0.65199(16) 0.3284(3) 0.31014(19) 0.0604(11) Uani 1 1 d . . .
H17 H 0.6717 0.3707 0.3020 0.072 Uiso 1 1 calc R . .
C18 C 0.55466(18) 0.2613(3) 0.43234(19) 0.0629(11) Uani 1 1 d . . .
O19 O 0.51416(12) 0.22975(19) 0.42507(14) 0.0714(8) Uani 1 1 d . . .
N20 N 0.56591(13) 0.2932(2) 0.49005(16) 0.0613(9) Uani 1 1 d . . .
C21 C 0.61589(18) 0.3138(3) 0.51587(19) 0.0648(11) Uani 1 1 d . . .
H21A H 0.6237 0.3654 0.5053 0.078 Uiso 1 1 calc R . .
H21B H 0.6425 0.2822 0.4971 0.078 Uiso 1 1 calc R . .
C22 C 0.61176(19) 0.3027(3) 0.5901(2) 0.0720(12) Uani 1 1 d . . .
H22 H 0.6348 0.3361 0.6148 0.086 Uiso 1 1 calc R . .
C23 C 0.55787(18) 0.3190(3) 0.6036(2) 0.0735(13) Uani 1 1 d . . .
H23A H 0.5518 0.3723 0.6052 0.088 Uiso 1 1 calc R . .
H23B H 0.5469 0.2968 0.6457 0.088 Uiso 1 1 calc R . .
C24 C 0.53063(18) 0.2838(3) 0.5451(2) 0.0661(12) Uani 1 1 d . . .
H24 H 0.5261 0.2305 0.5539 0.079 Uiso 1 1 calc R . .
F25 F 0.62120(11) 0.22962(19) 0.60423(13) 0.0903(9) Uani 1 1 d . . .
C26 C 0.47782(17) 0.3195(3) 0.53367(19) 0.0600(10) Uani 1 1 d . . .
O27 O 0.44123(11) 0.29191(17) 0.55595(12) 0.0612(7) Uani 1 1 d . . .
N28 N 0.47806(14) 0.3820(2) 0.49804(15) 0.0594(9) Uani 1 1 d . . .
H28 H 0.5063 0.3997 0.4821 0.071 Uiso 1 1 calc R . .
C29 C 0.43120(17) 0.4188(3) 0.48689(19) 0.0611(11) Uani 1 1 d . . .
H29 H 0.4059 0.3812 0.4735 0.073 Uiso 1 1 calc R . .
C30 C 0.41081(17) 0.4576(2) 0.5476(2) 0.0586(10) Uani 1 1 d . . .
C31 C 0.43732(18) 0.4621(3) 0.6047(2) 0.0631(11) Uani 1 1 d . . .
H31 H 0.4710 0.4449 0.6055 0.076 Uiso 1 1 calc R . .
C32 C 0.4161(2) 0.4921(3) 0.6640(2) 0.0805(15) Uani 1 1 d . . .
H32 H 0.4358 0.4951 0.7029 0.097 Uiso 1 1 calc R . .
C33 C 0.3696(2) 0.5151(3) 0.6639(3) 0.0785(14) Uani 1 1 d . . .
H33 H 0.3555 0.5339 0.7034 0.094 Uiso 1 1 calc R . .
C34 C 0.3396(2) 0.5125(3) 0.6062(3) 0.0771(14) Uani 1 1 d . . .
C35 C 0.2882(2) 0.5349(4) 0.6062(3) 0.0974(19) Uani 1 1 d . . .
H35 H 0.2733 0.5534 0.6453 0.117 Uiso 1 1 calc R . .
C36 C 0.2609(3) 0.5297(4) 0.5501(3) 0.106(2) Uani 1 1 d . . .
H36 H 0.2261 0.5418 0.5504 0.127 Uiso 1 1 calc R . .
C37 C 0.2841(3) 0.5061(4) 0.4912(3) 0.0979(19) Uani 1 1 d . . .
H37 H 0.2653 0.5061 0.4514 0.117 Uiso 1 1 calc R . .
C38 C 0.32982(18) 0.4847(3) 0.4905(2) 0.0634(11) Uani 1 1 d . . .
H38 H 0.3439 0.4683 0.4501 0.076 Uiso 1 1 calc R . .
C39 C 0.3599(2) 0.4846(3) 0.5464(2) 0.0673(12) Uani 1 1 d . . .
C40 C 0.43684(16) 0.4722(3) 0.43008(19) 0.0571(10) Uani 1 1 d . . .
O41 O 0.44498(12) 0.53862(18) 0.43761(14) 0.0655(8) Uani 1 1 d . . .
N42 N 0.43197(13) 0.4412(2) 0.36977(15) 0.0557(8) Uani 1 1 d . . .
H42 H 0.4282 0.3936 0.3664 0.067 Uiso 1 1 calc R . .
N43 N 0.43287(13) 0.4840(2) 0.31334(15) 0.0548(8) Uani 1 1 d . . .
C44 C 0.43487(15) 0.4493(3) 0.25906(19) 0.0580(10) Uani 1 1 d . . .
H44 H 0.4386 0.3976 0.2592 0.070 Uiso 1 1 calc R . .
C45 C 0.43143(15) 0.4888(3) 0.19643(19) 0.0582(10) Uani 1 1 d . . .
C46 C 0.42138(15) 0.5625(3) 0.1931(2) 0.0644(12) Uani 1 1 d . . .
H46 H 0.4165 0.5894 0.2326 0.077 Uiso 1 1 calc R . .
C47 C 0.41822(16) 0.5982(3) 0.1326(2) 0.0648(12) Uani 1 1 d . . .
H47 H 0.4100 0.6487 0.1307 0.078 Uiso 1 1 calc R . .
C48 C 0.42710(16) 0.5595(3) 0.07544(19) 0.0644(12) Uani 1 1 d . . .
C49 C 0.43757(19) 0.4861(3) 0.0783(2) 0.0673(12) Uani 1 1 d . . .
H49 H 0.4435 0.4598 0.0387 0.081 Uiso 1 1 calc R . .
C50 C 0.43955(17) 0.4504(3) 0.1375(2) 0.0655(11) Uani 1 1 d . . .
H50 H 0.4465 0.3995 0.1386 0.079 Uiso 1 1 calc R . .
C51 C 0.42915(18) 0.6043(3) 0.0120(2) 0.0708(13) Uani 1 1 d . . .
O52 O 0.44462(14) 0.6667(2) 0.01330(15) 0.0792(9) Uani 1 1 d . . .
N53 N 0.41616(17) 0.5715(3) -0.04563(18) 0.0815(12) Uani 1 1 d . . .
C54 C 0.3858(2) 0.5030(4) -0.0567(2) 0.0952(19) Uani 1 1 d . . .
H54A H 0.3584 0.4978 -0.0241 0.114 Uiso 1 1 calc R . .
H54B H 0.4072 0.4587 -0.0563 0.114 Uiso 1 1 calc R . .
C55 C 0.3651(3) 0.5203(5) -0.1271(3) 0.130(3) Uani 1 1 d . . .
H55A H 0.3556 0.4750 -0.1507 0.156 Uiso 1 1 calc R . .
H55B H 0.3357 0.5533 -0.1252 0.156 Uiso 1 1 calc R . .
C56 C 0.4108(3) 0.5580(4) -0.1600(3) 0.107(2) Uani 1 1 d . . .
H56A H 0.4379 0.5224 -0.1698 0.128 Uiso 1 1 calc R . .
H56B H 0.4009 0.5833 -0.2010 0.128 Uiso 1 1 calc R . .
C57 C 0.4268(2) 0.6110(4) -0.1083(2) 0.0840(16) Uani 1 1 d . . .
H57 H 0.4057 0.6562 -0.1110 0.101 Uiso 1 1 calc R . .
C58 C 0.4822(2) 0.6308(3) -0.1124(2) 0.0758(14) Uani 1 1 d . . .
O59 O 0.51451(16) 0.5888(2) -0.09350(17) 0.0898(11) Uani 1 1 d . . .
N60 N 0.49182(16) 0.6963(3) -0.13977(16) 0.0769(11) Uani 1 1 d . . .
H60 H 0.4666 0.7240 -0.1525 0.092 Uiso 1 1 calc R . .
C61 C 0.5439(2) 0.7227(3) -0.1489(2) 0.0728(13) Uani 1 1 d . . .
C62 C 0.57135(19) 0.6773(3) -0.2012(2) 0.0752(13) Uani 1 1 d . . .
H62A H 0.6076 0.6895 -0.2008 0.090 Uiso 1 1 calc R . .
H62B H 0.5678 0.6247 -0.1909 0.090 Uiso 1 1 calc R . .
C63 C 0.5499(2) 0.6923(3) -0.2688(2) 0.0777(14) Uani 1 1 d . . .
H63A H 0.5150 0.6734 -0.2705 0.093 Uiso 1 1 calc R . .
H63B H 0.5698 0.6651 -0.3018 0.093 Uiso 1 1 calc R . .
C64 C 0.5494(2) 0.7731(3) -0.2876(2) 0.0898(17) Uani 1 1 d . . .
H64A H 0.5844 0.7910 -0.2918 0.108 Uiso 1 1 calc R . .
H64B H 0.5325 0.7793 -0.3306 0.108 Uiso 1 1 calc R . .
C65 C 0.5226(3) 0.8166(4) -0.2371(3) 0.0941(17) Uani 1 1 d . . .
H65A H 0.4864 0.8038 -0.2378 0.113 Uiso 1 1 calc R . .
H65B H 0.5257 0.8691 -0.2478 0.113 Uiso 1 1 calc R . .
C66 C 0.5440(2) 0.8025(3) -0.1669(2) 0.0806(15) Uani 1 1 d . . .
H66A H 0.5790 0.8212 -0.1647 0.097 Uiso 1 1 calc R . .
H66B H 0.5237 0.8299 -0.1344 0.097 Uiso 1 1 calc R . .
C67 C 0.5735(2) 0.7178(3) -0.0827(2) 0.0710(13) Uani 1 1 d . . .
O68 O 0.61627(14) 0.7042(2) -0.07951(15) 0.0816(10) Uani 1 1 d . . .
N69 N 0.54388(18) 0.7358(3) -0.02974(17) 0.0846(13) Uani 1 1 d . . .
H69 H 0.5116 0.7446 -0.0348 0.102 Uiso 1 1 calc R . .
N70 N 0.56613(16) 0.7398(3) 0.03227(16) 0.0763(11) Uani 1 1 d . . .
C71 C 0.5335(2) 0.7500(3) 0.0776(2) 0.0779(14) Uani 1 1 d . . .
H71 H 0.4990 0.7555 0.0665 0.093 Uiso 1 1 calc R . .
C72 C 0.5494(2) 0.7532(3) 0.1473(2) 0.0734(13) Uani 1 1 d . . .
C73 C 0.51293(18) 0.7484(3) 0.1959(2) 0.0812(15) Uani 1 1 d . . .
H73 H 0.4787 0.7400 0.1849 0.097 Uiso 1 1 calc R . .
C74 C 0.52775(19) 0.7563(3) 0.2619(2) 0.0764(14) Uani 1 1 d . . .
H74 H 0.5028 0.7591 0.2953 0.092 Uiso 1 1 calc R . .
C75 C 0.57624(17) 0.7598(3) 0.27845(19) 0.0627(11) Uani 1 1 d . . .
C76 C 0.61306(19) 0.7636(3) 0.2293(2) 0.0785(15) Uani 1 1 d . . .
H76 H 0.6476 0.7695 0.2402 0.094 Uiso 1 1 calc R . .
C77 C 0.59767(19) 0.7586(3) 0.1647(2) 0.0802(15) Uani 1 1 d . . .
H77 H 0.6225 0.7589 0.1311 0.096 Uiso 1 1 calc R . .
C78 C 0.59137(17) 0.7620(3) 0.3497(2) 0.0593(10) Uani 1 1 d . A .
O79 O 0.60796(11) 0.70613(18) 0.37752(13) 0.0618(7) Uani 1 1 d . . .
N80 N 0.58740(16) 0.8250(2) 0.37971(17) 0.0712(10) Uani 1 1 d D . .
C81 C 0.5658(3) 0.8941(3) 0.3515(3) 0.0923(17) Uani 0.50 1 d PD A 1
H81A H 0.5398 0.8841 0.3178 0.111 Uiso 0.50 1 calc PR A 1
H81B H 0.5922 0.9262 0.3327 0.111 Uiso 0.50 1 calc PR A 1
C82 C 0.5425(6) 0.9268(9) 0.4164(6) 0.116(4) Uani 0.50 1 d PDU A 1
H82A H 0.5361 0.9799 0.4120 0.139 Uiso 0.50 1 calc PR A 1
H82B H 0.5107 0.9018 0.4283 0.139 Uiso 0.50 1 calc PR A 1
C83 C 0.5842(2) 0.9112(3) 0.4670(3) 0.0930(17) Uani 0.50 1 d PD A 1
H83A H 0.5719 0.9176 0.5126 0.112 Uiso 0.50 1 calc PR A 1
H83B H 0.6138 0.9430 0.4598 0.112 Uiso 0.50 1 calc PR A 1
C84 C 0.5965(2) 0.8304(3) 0.4523(2) 0.0700(12) Uani 1 1 d D A .
H84 H 0.5736 0.7970 0.4772 0.084 Uiso 0.50 1 calc PR B 1
H84A H 0.5736 0.7970 0.4772 0.084 Uiso 0.50 1 calc PR B 2
C85 C 0.65054(18) 0.8122(3) 0.4651(2) 0.0634(11) Uani 1 1 d . . .
O86 O 0.68497(14) 0.8389(2) 0.43348(17) 0.0802(10) Uani 1 1 d . A .
N87 N 0.65863(15) 0.7639(2) 0.51408(16) 0.0671(10) Uani 1 1 d . A .
H87 H 0.6323 0.7446 0.5337 0.081 Uiso 1 1 calc R . .
C88 C 0.70803(18) 0.7420(3) 0.5363(2) 0.0711(12) Uani 1 1 d . . .
C89 C 0.70190(17) 0.6823(3) 0.5886(2) 0.0708(13) Uani 1 1 d . A .
H89A H 0.6825 0.6413 0.5695 0.085 Uiso 1 1 calc R . .
H89B H 0.7356 0.6635 0.6008 0.085 Uiso 1 1 calc R . .
C90 C 0.6752(2) 0.7092(4) 0.6507(2) 0.0948(19) Uani 1 1 d . . .
H90A H 0.6404 0.7246 0.6398 0.114 Uiso 1 1 calc R A .
H90B H 0.6734 0.6693 0.6835 0.114 Uiso 1 1 calc R . .
C91 C 0.7044(2) 0.7733(5) 0.6789(3) 0.113(3) Uani 1 1 d . A .
H91A H 0.6868 0.7920 0.7183 0.136 Uiso 1 1 calc R . .
H91B H 0.7382 0.7564 0.6927 0.136 Uiso 1 1 calc R . .
C92 C 0.7100(2) 0.8335(4) 0.6302(3) 0.112(3) Uani 1 1 d . . .
H92A H 0.7294 0.8741 0.6500 0.135 Uiso 1 1 calc R A .
H92B H 0.6764 0.8524 0.6178 0.135 Uiso 1 1 calc R . .
C93 C 0.7369(2) 0.8056(3) 0.5698(2) 0.0829(15) Uani 1 1 d . A .
H93A H 0.7709 0.7886 0.5824 0.099 Uiso 1 1 calc R . .
H93B H 0.7409 0.8462 0.5380 0.099 Uiso 1 1 calc R . .
C94 C 0.7397(2) 0.7094(3) 0.4826(2) 0.0768(14) Uani 1 1 d . A .
O95 O 0.78502(14) 0.7044(3) 0.48771(18) 0.1054(14) Uani 1 1 d . . .
N96 N 0.71376(14) 0.6781(2) 0.43169(16) 0.0648(9) Uani 1 1 d . . .
H96 H 0.6810 0.6844 0.4282 0.078 Uiso 1 1 calc R A .
N97 N 0.73945(14) 0.6366(2) 0.38568(17) 0.0678(10) Uani 1 1 d . A .
C98 C 0.71308(16) 0.6095(3) 0.3399(2) 0.0617(11) Uani 1 1 d . . .
H98 H 0.6780 0.6193 0.3381 0.074 Uiso 1 1 calc R A .
C99 C 0.73635(18) 0.5629(3) 0.2896(2) 0.0649(11) Uani 1 1 d . A .
C100 C 0.7881(2) 0.5545(3) 0.2817(3) 0.0863(16) Uani 1 1 d . . .
H100 H 0.8106 0.5808 0.3094 0.104 Uiso 1 1 calc R A .
C101 C 0.8067(2) 0.5092(4) 0.2351(3) 0.0911(17) Uani 1 1 d . A .
H101 H 0.8421 0.5058 0.2298 0.109 Uiso 1 1 calc R . .
C102 C 0.77692(17) 0.4689(3) 0.1962(2) 0.0647(11) Uani 1 1 d . . .
C103 C 0.72564(18) 0.4737(3) 0.2031(2) 0.0702(13) Uani 1 1 d . A .
H103 H 0.7041 0.4448 0.1763 0.084 Uiso 1 1 calc R . .
C104 C 0.70546(18) 0.5209(3) 0.2494(2) 0.0703(12) Uani 1 1 d . . .
H104 H 0.6700 0.5247 0.2537 0.084 Uiso 1 1 calc R A .
C105 C 0.79682(18) 0.4101(3) 0.1486(2) 0.0681(12) Uani 1 1 d . A .
O106 O 0.78794(13) 0.3457(2) 0.16117(14) 0.0714(8) Uani 1 1 d . . .
N107 N 0.82380(16) 0.4299(2) 0.0969(2) 0.0752(11) Uani 1 1 d . . .
C108 C 0.8337(3) 0.5038(4) 0.0730(3) 0.107(2) Uani 1 1 d D A .
H10A H 0.8671 0.5218 0.0873 0.129 Uiso 0.50 1 calc PR C 1
H10B H 0.8073 0.5386 0.0871 0.129 Uiso 0.50 1 calc PR C 1
H10C H 0.8570 0.5295 0.1032 0.129 Uiso 0.50 1 calc PR C 2
H10D H 0.8020 0.5320 0.0704 0.129 Uiso 0.50 1 calc PR C 2
C109 C 0.8319(7) 0.4890(9) -0.0034(7) 0.121(5) Uani 0.50 1 d PDU A 1
H10E H 0.7970 0.4824 -0.0195 0.146 Uiso 0.50 1 calc PR A 1
H10F H 0.8486 0.5283 -0.0288 0.146 Uiso 0.50 1 calc PR A 1
C110 C 0.8623(3) 0.4167(4) -0.0050(3) 0.109(2) Uani 1 1 d D . .
H11A H 0.8596 0.3922 -0.0484 0.131 Uiso 0.50 1 calc PR A 1
H11B H 0.8982 0.4249 0.0056 0.131 Uiso 0.50 1 calc PR A 1
H11C H 0.8984 0.4037 -0.0057 0.131 Uiso 0.50 1 calc PR A 2
H11D H 0.8477 0.4039 -0.0484 0.131 Uiso 0.50 1 calc PR A 2
C111 C 0.83586(19) 0.3735(3) 0.0484(2) 0.0782(14) Uani 1 1 d . A .
H111 H 0.8598 0.3375 0.0681 0.094 Uiso 1 1 calc R . .
C112 C 0.7877(2) 0.3336(4) 0.0259(2) 0.0764(14) Uani 1 1 d . . .
O113 O 0.74985(15) 0.3682(3) 0.01458(17) 0.0945(12) Uani 1 1 d . A .
N114 N 0.79245(15) 0.2621(3) 0.02052(17) 0.0752(11) Uani 1 1 d . A .
H114 H 0.8226 0.2444 0.0286 0.090 Uiso 1 1 calc R . .
C83A C 0.5842(2) 0.9112(3) 0.4670(3) 0.0930(17) Uani 0.50 1 d PD A 2
H83C H 0.5548 0.9145 0.4967 0.112 Uiso 0.50 1 calc PR A 2
H83D H 0.6132 0.9352 0.4886 0.112 Uiso 0.50 1 calc PR A 2
C82A C 0.5730(7) 0.9473(7) 0.4038(6) 0.116(4) Uani 0.50 1 d PDU A 2
H82C H 0.5422 0.9772 0.4084 0.139 Uiso 0.50 1 calc PR A 2
H82D H 0.6011 0.9803 0.3920 0.139 Uiso 0.50 1 calc PR A 2
C81A C 0.5658(3) 0.8941(3) 0.3515(3) 0.0923(17) Uani 0.50 1 d PD A 2
H81C H 0.5840 0.9088 0.3111 0.111 Uiso 0.50 1 calc PR A 2
H81D H 0.5296 0.8881 0.3410 0.111 Uiso 0.50 1 calc PR A 2
C8 C 0.8568(7) 0.4968(8) 0.0064(8) 0.121(5) Uani 0.50 1 d PDU A 2
H8A H 0.8900 0.5212 0.0051 0.146 Uiso 0.50 1 calc PR A 2
H8B H 0.8348 0.5190 -0.0275 0.146 Uiso 0.50 1 calc PR A 2

loop_
_atom_site_aniso_label
_atom_site_aniso_U_11
_atom_site_aniso_U_22
_atom_site_aniso_U_33
_atom_site_aniso_U_23
_atom_site_aniso_U_13
_atom_site_aniso_U_12
C1 0.095(4) 0.158(6) 0.045(3) -0.018(3) 0.001(2) -0.011(4)
C2 0.093(4) 0.174(7) 0.052(3) 0.004(3) -0.011(2) -0.024(4)
C3 0.103(4) 0.156(7) 0.064(4) -0.041(4) 0.027(3) -0.029(4)
C4 0.102(4) 0.110(5) 0.071(4) -0.017(3) 0.019(3) -0.013(4)
C5 0.100(4) 0.110(5) 0.062(3) -0.016(3) 0.024(3) -0.014(3)
C6 0.076(3) 0.115(4) 0.051(3) -0.012(3) 0.002(2) -0.003(3)
C7 0.070(3) 0.127(5) 0.052(3) -0.013(3) 0.008(2) -0.015(3)
O8 0.104(3) 0.159(4) 0.077(3) -0.036(3) 0.027(2) -0.039(3)
N9 0.080(3) 0.105(3) 0.046(2) -0.0109(19) 0.0066(16) -0.006(2)
N10 0.072(2) 0.105(3) 0.053(2) -0.007(2) 0.0072(17) 0.006(2)
C11 0.073(3) 0.103(4) 0.046(2) 0.003(2) -0.0068(19) -0.001(3)
C12 0.064(3) 0.104(4) 0.040(2) 0.000(2) 0.0005(17) 0.014(3)
C13 0.094(3) 0.096(4) 0.043(2) -0.008(2) 0.011(2) -0.007(3)
C14 0.078(3) 0.082(4) 0.067(3) 0.003(2) 0.003(2) 0.011(3)
C15 0.062(2) 0.082(3) 0.035(2) 0.0022(19) -0.0021(15) 0.007(2)
C16 0.058(2) 0.078(3) 0.037(2) 0.0051(18) -0.0001(15) 0.005(2)
C17 0.067(3) 0.073(3) 0.041(2) 0.0055(19) 0.0034(16) 0.000(2)
C18 0.076(3) 0.071(3) 0.042(2) 0.0039(18) -0.0007(18) 0.009(2)
O19 0.073(2) 0.090(2) 0.0508(17) -0.0060(15) 0.0081(13) -0.0094(18)
N20 0.068(2) 0.073(2) 0.0434(18) 0.0069(15) -0.0020(14) 0.0000(19)
C21 0.078(3) 0.073(3) 0.043(2) 0.0104(19) 0.0007(18) 0.004(2)
C22 0.081(3) 0.076(3) 0.058(3) 0.007(2) -0.010(2) 0.003(3)
C23 0.080(3) 0.097(4) 0.043(2) -0.002(2) 0.0004(19) 0.017(3)
C24 0.081(3) 0.069(3) 0.048(2) 0.013(2) 0.0047(19) -0.001(2)
F25 0.094(2) 0.116(3) 0.0610(16) 0.0289(16) 0.0047(13) 0.0314(18)
C26 0.075(3) 0.065(3) 0.040(2) -0.0032(18) 0.0003(18) 0.001(2)
O27 0.0682(17) 0.082(2) 0.0334(13) 0.0040(12) 0.0093(11) 0.0006(16)
N28 0.067(2) 0.073(2) 0.0386(18) -0.0023(16) -0.0031(13) 0.0007(18)
C29 0.068(3) 0.075(3) 0.040(2) 0.0023(18) -0.0023(17) 0.004(2)
C30 0.072(3) 0.053(3) 0.051(2) 0.0022(18) -0.0044(18) 0.001(2)
C31 0.071(3) 0.078(3) 0.041(2) -0.0011(18) -0.0017(17) 0.002(2)
C32 0.110(4) 0.087(4) 0.045(3) -0.005(2) -0.003(2) 0.010(3)
C33 0.085(4) 0.083(4) 0.068(3) -0.011(3) 0.014(2) 0.015(3)
C34 0.095(4) 0.067(3) 0.069(3) 0.003(2) 0.011(3) 0.015(3)
C35 0.091(4) 0.121(5) 0.080(4) -0.006(3) 0.012(3) 0.035(4)
C36 0.097(4) 0.123(6) 0.097(4) -0.017(4) -0.004(3) 0.054(4)
C37 0.117(5) 0.105(5) 0.072(4) -0.020(3) -0.019(3) 0.032(4)
C38 0.064(3) 0.060(3) 0.066(3) -0.012(2) -0.006(2) 0.006(2)
C39 0.097(3) 0.053(3) 0.052(2) -0.0024(19) 0.000(2) 0.007(2)
C40 0.057(2) 0.070(3) 0.045(2) -0.0010(18) -0.0102(16) 0.004(2)
O41 0.079(2) 0.069(2) 0.0481(16) -0.0023(13) -0.0190(13) 0.0074(16)
N42 0.063(2) 0.065(2) 0.0390(17) -0.0008(14) -0.0047(13) -0.0052(17)
N43 0.0592(19) 0.065(2) 0.0397(17) 0.0006(14) -0.0027(13) -0.0029(17)
C44 0.059(2) 0.073(3) 0.043(2) -0.0011(18) 0.0025(16) 0.004(2)
C45 0.052(2) 0.077(3) 0.045(2) 0.0038(19) -0.0041(16) 0.002(2)
C46 0.051(2) 0.096(4) 0.046(2) 0.000(2) 0.0036(16) 0.012(2)
C47 0.060(3) 0.092(3) 0.042(2) 0.011(2) -0.0010(17) 0.005(2)
C48 0.066(3) 0.087(4) 0.040(2) -0.001(2) 0.0034(17) -0.012(2)
C49 0.081(3) 0.079(3) 0.042(2) -0.008(2) -0.0038(19) -0.010(3)
C50 0.071(3) 0.080(3) 0.045(2) -0.005(2) 0.0027(18) -0.010(2)
C51 0.066(3) 0.095(4) 0.052(3) 0.011(2) 0.0032(19) -0.010(3)
O52 0.090(2) 0.103(3) 0.0446(17) 0.0116(16) -0.0022(14) -0.010(2)
N53 0.087(3) 0.116(4) 0.042(2) 0.009(2) -0.0080(17) -0.016(3)
C54 0.088(3) 0.155(6) 0.042(3) 0.005(3) 0.003(2) -0.018(4)
C55 0.146(6) 0.192(8) 0.052(3) 0.004(4) -0.032(3) -0.061(6)
C56 0.113(5) 0.160(6) 0.048(3) 0.016(3) -0.010(3) -0.008(4)
C57 0.077(3) 0.130(5) 0.045(3) 0.018(3) -0.012(2) -0.011(3)
C58 0.092(4) 0.102(4) 0.033(2) 0.005(2) 0.005(2) -0.009(3)
O59 0.097(3) 0.110(3) 0.062(2) 0.019(2) 0.0124(18) -0.003(2)
N60 0.089(3) 0.106(3) 0.0361(19) 0.0027(19) -0.0091(16) -0.001(3)
C61 0.090(3) 0.092(4) 0.036(2) 0.002(2) -0.0041(19) -0.006(3)
C62 0.082(3) 0.097(4) 0.047(2) 0.001(2) 0.012(2) -0.009(3)
C63 0.101(4) 0.096(4) 0.036(2) -0.010(2) 0.008(2) -0.014(3)
C64 0.119(4) 0.103(5) 0.047(3) 0.000(2) -0.005(2) -0.017(4)
C65 0.121(5) 0.098(4) 0.063(3) 0.019(3) -0.007(3) 0.007(4)
C66 0.120(4) 0.080(4) 0.041(2) -0.011(2) -0.006(2) 0.009(3)
C67 0.076(3) 0.095(4) 0.042(2) -0.001(2) 0.0042(19) -0.004(3)
O68 0.081(2) 0.111(3) 0.0531(18) 0.0091(17) 0.0027(14) -0.014(2)
N69 0.101(3) 0.114(4) 0.038(2) -0.005(2) -0.0066(18) 0.015(3)
N70 0.101(3) 0.098(3) 0.0292(18) -0.0001(17) -0.0121(17) 0.000(2)
C71 0.088(3) 0.106(4) 0.039(2) -0.005(2) -0.004(2) 0.007(3)
C72 0.088(3) 0.090(4) 0.043(2) -0.002(2) -0.007(2) -0.004(3)
C73 0.067(3) 0.138(5) 0.038(2) -0.005(2) -0.0078(18) -0.012(3)
C74 0.084(3) 0.098(4) 0.047(2) -0.009(2) 0.007(2) -0.014(3)
C75 0.077(3) 0.072(3) 0.039(2) 0.0016(18) -0.0070(17) -0.003(2)
C76 0.073(3) 0.123(5) 0.039(2) -0.001(2) -0.0100(18) -0.013(3)
C77 0.081(3) 0.114(4) 0.045(3) -0.001(2) 0.000(2) -0.009(3)
C78 0.072(3) 0.060(3) 0.046(2) -0.008(2) -0.0054(18) -0.012(2)
O79 0.0688(17) 0.073(2) 0.0434(15) -0.0090(14) -0.0075(12) -0.0015(16)
N80 0.094(3) 0.074(3) 0.046(2) -0.0002(17) -0.0089(17) 0.004(2)
C81 0.138(5) 0.070(3) 0.069(3) -0.009(2) -0.013(3) -0.007(3)
C82 0.175(12) 0.077(7) 0.095(6) -0.020(5) -0.042(8) 0.006(7)
C83 0.111(4) 0.096(4) 0.072(4) -0.017(3) -0.014(3) 0.018(3)
C84 0.104(4) 0.067(3) 0.040(2) -0.0103(19) -0.005(2) 0.001(3)
C85 0.080(3) 0.065(3) 0.045(2) -0.0143(19) -0.0041(19) -0.014(2)
O86 0.095(2) 0.077(2) 0.069(2) -0.0039(17) -0.0067(18) -0.0250(19)
N87 0.082(2) 0.078(3) 0.0422(19) -0.0067(17) -0.0083(15) -0.017(2)
C88 0.068(3) 0.084(3) 0.062(3) -0.010(2) -0.0018(19) -0.015(3)
C89 0.062(3) 0.094(4) 0.056(3) 0.007(2) -0.0058(18) 0.001(2)
C90 0.078(3) 0.154(6) 0.052(3) 0.008(3) -0.010(2) 0.000(4)
C91 0.106(4) 0.180(8) 0.054(3) -0.047(4) -0.023(3) 0.028(5)
C92 0.099(4) 0.133(6) 0.104(5) -0.068(5) -0.044(4) 0.013(4)
C93 0.102(4) 0.084(4) 0.063(3) -0.011(3) -0.015(3) -0.008(3)
C94 0.078(3) 0.097(4) 0.055(3) -0.010(2) 0.003(2) -0.024(3)
O95 0.069(2) 0.175(4) 0.072(2) -0.038(2) 0.0007(16) -0.028(3)
N96 0.066(2) 0.079(3) 0.050(2) -0.0026(17) 0.0014(15) -0.0129(19)
N97 0.067(2) 0.084(3) 0.053(2) -0.0024(18) 0.0032(16) -0.004(2)
C98 0.054(2) 0.076(3) 0.056(2) -0.004(2) 0.0016(18) -0.014(2)
C99 0.073(3) 0.071(3) 0.051(2) 0.003(2) -0.0027(19) -0.004(2)
C100 0.081(3) 0.102(4) 0.076(4) -0.021(3) -0.003(2) -0.014(3)
C101 0.058(3) 0.125(5) 0.090(4) -0.026(4) -0.002(2) 0.000(3)
C102 0.067(3) 0.073(3) 0.054(3) 0.005(2) 0.0041(18) -0.001(2)
C103 0.077(3) 0.082(4) 0.051(3) -0.014(2) -0.0078(19) -0.002(3)
C104 0.060(3) 0.093(4) 0.057(3) -0.006(2) -0.0087(19) 0.005(2)
C105 0.068(3) 0.090(4) 0.046(2) -0.002(2) -0.0005(18) -0.004(3)
O106 0.086(2) 0.080(2) 0.0487(17) 0.0014(15) 0.0034(14) -0.0047(19)
N107 0.086(3) 0.075(3) 0.065(2) 0.002(2) 0.016(2) 0.005(2)
C108 0.135(6) 0.116(5) 0.072(4) 0.004(3) 0.039(4) -0.009(4)
C109 0.147(12) 0.107(6) 0.110(6) 0.000(5) 0.071(8) -0.018(8)
C110 0.124(5) 0.119(6) 0.084(4) -0.015(4) 0.034(4) -0.007(4)
C111 0.077(3) 0.093(4) 0.064(3) 0.000(3) 0.016(2) 0.010(3)
C112 0.088(4) 0.100(4) 0.042(2) 0.005(2) 0.011(2) 0.017(3)
O113 0.094(3) 0.134(3) 0.056(2) 0.008(2) 0.0028(17) 0.037(3)
N114 0.078(3) 0.103(4) 0.044(2) -0.0049(19) 0.0026(16) 0.019(3)
C83A 0.111(4) 0.096(4) 0.072(4) -0.017(3) -0.014(3) 0.018(3)
C82A 0.175(12) 0.077(7) 0.095(6) -0.020(5) -0.042(8) 0.006(7)
C81A 0.138(5) 0.070(3) 0.069(3) -0.009(2) -0.013(3) -0.007(3)
C8 0.147(12) 0.107(6) 0.110(6) 0.000(5) 0.071(8) -0.018(8)

loop_
_atom_type_symbol
_atom_type_description
_atom_type_scat_dispersion_real
_atom_type_scat_dispersion_imag
_atom_type_scat_source
C C 0.0181 0.0091 'International Tables Vol C Tables 4.2.6.8 and 6.1.1.4'
H H 0.0000 0.0000 'International Tables Vol C Tables 4.2.6.8 and 6.1.1.4'
F F 0.0727 0.0534 'International Tables Vol C Tables 4.2.6.8 and 6.1.1.4'
N N 0.0311 0.0180 'International Tables Vol C Tables 4.2.6.8 and 6.1.1.4'
O O 0.0492 0.0322 'International Tables Vol C Tables 4.2.6.8 and 6.1.1.4'

loop_
_geom_angle_atom_site_label_1
_geom_angle_atom_site_label_2
_geom_angle_atom_site_label_3
_geom_angle
H1A C1 H1B 108.1
C2 C1 H1A 109.5
C2 C1 H1B 109.5
C2 C1 C6 110.8(5)
C6 C1 H1A 109.5
C6 C1 H1B 109.5
C1 C2 H2A 110.0
C1 C2 H2B 110.0
C1 C2 C3 108.5(6)
H2A C2 H2B 108.4
C3 C2 H2A 110.0
C3 C2 H2B 110.0
C2 C3 H3A 109.2
C2 C3 H3B 109.2
H3A C3 H3B 107.9
C4 C3 C2 111.9(5)
C4 C3 H3A 109.2
C4 C3 H3B 109.2
C3 C4 H4A 109.4
C3 C4 H4B 109.4
C3 C4 C5 111.4(5)
H4A C4 H4B 108.0
C5 C4 H4A 109.4
C5 C4 H4B 109.4
C4 C5 H5A 108.9
C4 C5 H5B 108.9
H5A C5 H5B 107.7
C6 C5 C4 113.4(5)
C6 C5 H5A 108.9
C6 C5 H5B 108.9
C5 C6 C1 109.7(5)
C5 C6 C7 107.1(5)
C7 C6 C1 107.8(4)
N114 C6 C1 111.3(5)
N114 C6 C5 108.4(4)
N114 C6 C7 112.5(4)
O8 C7 C6 119.8(5)
O8 C7 N9 121.9(5)
N9 C7 C6 118.3(5)
C7 N9 H9 120.1
C7 N9 N10 119.9(4)
N10 N9 H9 120.1
C11 N10 N9 117.2(5)
N10 C11 H11 118.6
N10 C11 C12 122.9(5)
C12 C11 H11 118.6
C13 C12 C11 121.6(5)
C17 C12 C11 119.0(5)
C17 C12 C13 119.4(4)
C12 C13 H13 120.2
C14 C13 C12 119.5(5)
C14 C13 H13 120.2
C13 C14 H14 119.5
C13 C14 C15 121.0(5)
C15 C14 H14 119.5
C14 C15 C18 116.9(4)
C16 C15 C14 119.9(4)
C16 C15 C18 123.1(4)
C15 C16 H16 119.7
C15 C16 C17 120.6(4)
C17 C16 H16 119.7
C12 C17 C16 119.5(4)
C12 C17 H17 120.2
C16 C17 H17 120.2
O19 C18 C15 121.0(4)
O19 C18 N20 120.2(4)
N20 C18 C15 118.8(4)
C18 N20 C21 128.4(4)
C18 N20 C24 118.1(4)
C24 N20 C21 109.5(3)
N20 C21 H21A 110.8
N20 C21 H21B 110.8
N20 C21 C22 104.7(4)
H21A C21 H21B 108.9
C22 C21 H21A 110.8
C22 C21 H21B 110.8
C21 C22 H22 111.9
C23 C22 C21 103.1(4)
C23 C22 H22 111.9
F25 C22 C21 108.6(4)
F25 C22 H22 111.9
F25 C22 C23 109.1(4)
C22 C23 H23A 111.1
C22 C23 H23B 111.1
C22 C23 C24 103.1(4)
H23A C23 H23B 109.1
C24 C23 H23A 111.1
C24 C23 H23B 111.1
N20 C24 C23 103.9(4)
N20 C24 H24 109.1
N20 C24 C26 114.3(3)
C23 C24 H24 109.1
C23 C24 C26 111.3(4)
C26 C24 H24 109.1
O27 C26 C24 120.1(4)
O27 C26 N28 124.6(4)
N28 C26 C24 115.3(4)
C26 N28 H28 120.7
C26 N28 C29 118.5(4)
C29 N28 H28 120.7
N28 C29 H29 107.6
N28 C29 C30 113.6(3)
N28 C29 C40 109.7(4)
C30 C29 H29 107.6
C40 C29 H29 107.6
C40 C29 C30 110.5(4)
C31 C30 C29 122.3(4)
C31 C30 C39 118.7(4)
C39 C30 C29 118.7(4)
C30 C31 H31 118.8
C30 C31 C32 122.3(5)
C32 C31 H31 118.8
C31 C32 H32 120.3
C33 C32 C31 119.5(5)
C33 C32 H32 120.3
C32 C33 H33 119.3
C32 C33 C34 121.4(5)
C34 C33 H33 119.3
C33 C34 C35 121.8(5)
C33 C34 C39 120.4(5)
C39 C34 C35 117.8(5)
C34 C35 H35 120.2
C36 C35 C34 119.5(5)
C36 C35 H35 120.2
C35 C36 H36 120.0
C35 C36 C37 120.0(6)
C37 C36 H36 120.0
C36 C37 H37 119.4
C38 C37 C36 121.1(6)
C38 C37 H37 119.4
C37 C38 H38 118.7
C37 C38 C39 122.7(5)
C39 C38 H38 118.7
C34 C39 C30 117.7(4)
C38 C39 C30 123.7(4)
C38 C39 C34 118.7(5)
O41 C40 C29 123.5(4)
O41 C40 N42 122.4(4)
N42 C40 C29 114.1(4)
C40 N42 H42 119.7
C40 N42 N43 120.6(4)
N43 N42 H42 119.7
C44 N43 N42 115.7(4)
N43 C44 H44 119.9
N43 C44 C45 120.1(4)
C45 C44 H44 119.9
C46 C45 C44 122.5(4)
C46 C45 C50 118.5(4)
C50 C45 C44 119.0(4)
C45 C46 H46 119.5
C45 C46 C47 120.9(4)
C47 C46 H46 119.5
C46 C47 H47 120.3
C48 C47 C46 119.4(5)
C48 C47 H47 120.3
C47 C48 C51 116.1(5)
C49 C48 C47 120.1(4)
C49 C48 C51 123.5(4)
C48 C49 H49 119.6
C50 C49 C48 120.8(4)
C50 C49 H49 119.6
C45 C50 H50 119.9
C49 C50 C45 120.3(5)
C49 C50 H50 119.9
O52 C51 C48 119.8(4)
O52 C51 N53 121.3(4)
N53 C51 C48 118.7(5)
C51 N53 C54 129.2(4)
C51 N53 C57 118.2(5)
C57 N53 C54 112.1(4)
N53 C54 H54A 112.0
N53 C54 H54B 112.0
N53 C54 C55 99.1(5)
H54A C54 H54B 109.6
C55 C54 H54A 112.0
C55 C54 H54B 112.0
C54 C55 H55A 111.4
C54 C55 H55B 111.4
H55A C55 H55B 109.2
C56 C55 C54 102.0(5)
C56 C55 H55A 111.4
C56 C55 H55B 111.4
C55 C56 H56A 111.3
C55 C56 H56B 111.3
H56A C56 H56B 109.2
C57 C56 C55 102.1(5)
C57 C56 H56A 111.3
C57 C56 H56B 111.3
N53 C57 C56 103.4(5)
N53 C57 H57 110.0
N53 C57 C58 110.2(4)
C56 C57 H57 110.0
C56 C57 C58 113.1(5)
C58 C57 H57 110.0
O59 C58 C57 121.1(5)
O59 C58 N60 124.1(5)
N60 C58 C57 114.8(5)
C58 N60 H60 119.3
C58 N60 C61 121.4(5)
C61 N60 H60 119.3
N60 C61 C62 110.8(4)
N60 C61 C66 110.5(5)
N60 C61 C67 110.2(4)
C62 C61 C67 109.0(4)
C66 C61 C62 110.9(4)
C66 C61 C67 105.3(4)
C61 C62 H62A 109.5
C61 C62 H62B 109.5
H62A C62 H62B 108.1
C63 C62 C61 110.5(4)
C63 C62 H62A 109.5
C63 C62 H62B 109.5
C62 C63 H63A 108.8
C62 C63 H63B 108.8
C62 C63 C64 113.9(4)
H63A C63 H63B 107.7
C64 C63 H63A 108.8
C64 C63 H63B 108.8
C63 C64 H64A 109.5
C63 C64 H64B 109.5
H64A C64 H64B 108.1
C65 C64 C63 110.6(4)
C65 C64 H64A 109.5
C65 C64 H64B 109.5
C64 C65 H65A 109.3
C64 C65 H65B 109.3
C64 C65 C66 111.7(5)
H65A C65 H65B 107.9
C66 C65 H65A 109.3
C66 C65 H65B 109.3
C61 C66 C65 112.4(4)
C61 C66 H66A 109.1
C61 C66 H66B 109.1
C65 C66 H66A 109.1
C65 C66 H66B 109.1
H66A C66 H66B 107.9
O68 C67 C61 123.4(4)
O68 C67 N69 124.5(4)
N69 C67 C61 111.9(4)
C67 N69 H69 120.7
C67 N69 N70 118.6(4)
N70 N69 H69 120.7
C71 N70 N69 111.9(4)
N70 C71 H71 119.9
N70 C71 C72 120.3(5)
C72 C71 H71 119.9
C73 C72 C71 118.8(4)
C77 C72 C71 122.0(4)
C77 C72 C73 119.1(4)
C72 C73 H73 120.7
C72 C73 C74 118.6(4)
C74 C73 H73 120.7
C73 C74 H74 119.4
C75 C74 C73 121.1(4)
C75 C74 H74 119.4
C74 C75 C76 119.9(4)
C74 C75 C78 120.2(4)
C76 C75 C78 119.9(4)
C75 C76 H76 121.0
C77 C76 C75 118.0(4)
C77 C76 H76 121.0
C72 C77 C76 122.9(5)
C72 C77 H77 118.6
C76 C77 H77 118.6
O79 C78 C75 120.6(4)
O79 C78 N80 122.6(4)
N80 C78 C75 116.7(4)
C78 N80 C81 126.5(4)
C78 N80 C84 120.2(4)
C84 N80 C81 112.5(4)
N80 C81 H81A 112.0
N80 C81 H81B 112.0
N80 C81 C82 98.6(7)
H81A C81 H81B 109.7
C82 C81 H81A 112.0
C82 C81 H81B 112.0
C81 C82 H82A 111.4
C81 C82 H82B 111.4
H82A C82 H82B 109.3
C83 C82 C81 101.9(9)
C83 C82 H82A 111.4
C83 C82 H82B 111.4
C82 C83 H83A 111.4
C82 C83 H83B 111.4
C82 C83 C84 101.6(7)
H83A C83 H83B 109.3
C84 C83 H83A 111.4
C84 C83 H83B 111.4
N80 C84 C83 102.7(4)
N80 C84 H84 111.0
N80 C84 H84A 111.0
C83 C84 H84 111.0
C83 C84 H84A 111.0
H84 C84 H84A 0.0
C85 C84 N80 108.2(4)
C85 C84 C83 112.6(4)
C85 C84 H84 111.0
C85 C84 H84A 111.0
O86 C85 C84 122.6(5)
O86 C85 N87 122.1(5)
N87 C85 C84 115.3(4)
C85 N87 H87 118.1
C85 N87 C88 123.8(4)
C88 N87 H87 118.1
N87 C88 C89 108.5(4)
N87 C88 C93 112.2(4)
N87 C88 C94 113.1(4)
C89 C88 C93 106.4(4)
C94 C88 C89 106.2(5)
C94 C88 C93 110.0(4)
C88 C89 H89A 109.0
C88 C89 H89B 109.0
H89A C89 H89B 107.8
C90 C89 C88 113.1(5)
C90 C89 H89A 109.0
C90 C89 H89B 109.0
C89 C90 H90A 109.9
C89 C90 H90B 109.9
H90A C90 H90B 108.3
C91 C90 C89 108.8(5)
C91 C90 H90A 109.9
C91 C90 H90B 109.9
C90 C91 H91A 109.2
C90 C91 H91B 109.2
H91A C91 H91B 107.9
C92 C91 C90 111.8(4)
C92 C91 H91A 109.2
C92 C91 H91B 109.2
C91 C92 H92A 109.7
C91 C92 H92B 109.7
C91 C92 C93 109.7(6)
H92A C92 H92B 108.2
C93 C92 H92A 109.7
C93 C92 H92B 109.7
C88 C93 H93A 109.2
C88 C93 H93B 109.2
C92 C93 C88 112.2(5)
C92 C93 H93A 109.2
C92 C93 H93B 109.2
H93A C93 H93B 107.9
O95 C94 C88 121.5(4)
O95 C94 N96 122.3(5)
N96 C94 C88 115.7(4)
C94 N96 H96 120.3
C94 N96 N97 119.5(4)
N97 N96 H96 120.3
C98 N97 N96 116.0(4)
N97 C98 H98 119.8
N97 C98 C99 120.4(4)
C99 C98 H98 119.8
C100 C99 C98 124.0(4)
C104 C99 C98 118.8(4)
C104 C99 C100 117.0(5)
C99 C100 H100 119.7
C101 C100 C99 120.5(5)
C101 C100 H100 119.7
C100 C101 H101 118.8
C102 C101 C100 122.5(5)
C102 C101 H101 118.8
C101 C102 C103 119.3(5)
C101 C102 C105 123.6(4)
C103 C102 C105 116.7(4)
C102 C103 H103 120.2
C102 C103 C104 119.6(4)
C104 C103 H103 120.2
C99 C104 H104 119.5
C103 C104 C99 121.0(5)
C103 C104 H104 119.5
O106 C105 C102 118.3(4)
O106 C105 N107 122.2(5)
N107 C105 C102 119.5(5)
C105 N107 C108 128.0(5)
C105 N107 C111 117.4(5)
C108 N107 C111 112.9(4)
N107 C108 H10A 111.9
N107 C108 H10B 111.9
N107 C108 H10C 110.3
N107 C108 H10D 110.3
N107 C108 C109 99.4(8)
N107 C108 C8 107.2(8)
H10A C108 H10B 109.6
H10A C108 H10C 25.9
H10A C108 H10D 127.3
H10B C108 H10C 87.6
H10B C108 H10D 22.5
H10C C108 H10D 108.5
C109 C108 H10A 111.9
C109 C108 H10B 111.9
C109 C108 H10C 135.3
C109 C108 H10D 90.6
C8 C108 H10A 85.8
C8 C108 H10B 127.5
C8 C108 H10C 110.3
C8 C108 H10D 110.3
C8 C108 C109 26.4(11)
C108 C109 H10E 112.0
C108 C109 H10F 112.0
H10E C109 H10F 109.7
C110 C109 C108 98.7(10)
C110 C109 H10E 112.0
C110 C109 H10F 112.0
C109 C110 H11A 111.6
C109 C110 H11B 111.6
C109 C110 H11C 135.3
C109 C110 H11D 91.0
H11A C110 H11B 109.4
H11A C110 H11C 87.1
H11A C110 H11D 22.2
H11B C110 H11C 26.3
H11B C110 H11D 127.4
H11C C110 H11D 108.1
C111 C110 C109 100.9(7)
C111 C110 H11A 111.6
C111 C110 H11B 111.6
C111 C110 H11C 109.5
C111 C110 H11D 109.5
C8 C110 C109 26.7(11)
C8 C110 H11A 125.2
C8 C110 H11B 84.9
C8 C110 H11C 109.5
C8 C110 H11D 109.5
C8 C110 C111 110.9(7)
N107 C111 C110 102.5(5)
N107 C111 H111 109.6
N107 C111 C112 110.6(4)
C110 C111 H111 109.6
C110 C111 C112 114.7(5)
C112 C111 H111 109.6
O113 C112 C111 119.9(6)
O113 C112 N114 125.7(6)
N114 C112 C111 114.5(5)
C6 N114 H114 116.0
C112 N114 C6 128.0(5)
C112 N114 H114 116.0
H82C C82A H82D 108.0
C108 C8 C110 105.4(10)
C108 C8 H8A 110.7
C108 C8 H8B 110.7
C110 C8 H8A 110.7
C110 C8 H8B 110.7
H8A C8 H8B 108.8

loop_
_geom_bond_atom_site_label_1
_geom_bond_atom_site_label_2
_geom_bond_distance
C1 H1A 0.9900
C1 H1B 0.9900
C1 C2 1.529(7)
C1 C6 1.543(7)
C2 H2A 0.9900
C2 H2B 0.9900
C2 C3 1.576(10)
C3 H3A 0.9900
C3 H3B 0.9900
C3 C4 1.472(9)
C4 H4A 0.9900
C4 H4B 0.9900
C4 C5 1.531(7)
C5 H5A 0.9900
C5 H5B 0.9900
C5 C6 1.495(8)
C6 C7 1.538(6)
C6 N114 1.460(7)
C7 O8 1.191(6)
C7 N9 1.343(6)
N9 H9 0.8800
N9 N10 1.365(5)
N10 C11 1.255(6)
C11 H11 0.9500
C11 C12 1.482(6)
C12 C13 1.405(7)
C12 C17 1.378(7)
C13 H13 0.9500
C13 C14 1.363(6)
C14 H14 0.9500
C14 C15 1.391(7)
C15 C16 1.341(6)
C15 C18 1.499(6)
C16 H16 0.9500
C16 C17 1.408(6)
C17 H17 0.9500
C18 O19 1.230(5)
C18 N20 1.344(5)
N20 C21 1.477(6)
N20 C24 1.469(5)
C21 H21A 0.9900
C21 H21B 0.9900
C21 C22 1.525(6)
C22 H22 1.0000
C22 C23 1.488(7)
C22 F25 1.391(6)
C23 H23A 0.9900
C23 H23B 0.9900
C23 C24 1.534(6)
C24 H24 1.0000
C24 C26 1.565(6)
C26 O27 1.185(5)
C26 N28 1.354(6)
N28 H28 0.8800
N28 C29 1.433(6)
C29 H29 1.0000
C29 C30 1.523(6)
C29 C40 1.519(6)
C30 C31 1.360(6)
C30 C39 1.440(7)
C31 H31 0.9500
C31 C32 1.439(6)
C32 H32 0.9500
C32 C33 1.306(7)
C33 H33 0.9500
C33 C34 1.419(8)
C34 C35 1.426(8)
C34 C39 1.423(7)
C35 H35 0.9500
C35 C36 1.355(9)
C36 H36 0.9500
C36 C37 1.415(8)
C37 H37 0.9500
C37 C38 1.276(7)
C38 H38 0.9500
C38 C39 1.390(6)
C40 O41 1.245(5)
C40 N42 1.356(5)
N42 H42 0.8800
N42 N43 1.389(5)
N43 C44 1.275(5)
C44 H44 0.9500
C44 C45 1.467(6)
C45 C46 1.377(7)
C45 C50 1.406(6)
C46 H46 0.9500
C46 C47 1.396(6)
C47 H47 0.9500
C47 C48 1.381(6)
C48 C49 1.373(7)
C48 C51 1.529(6)
C49 H49 0.9500
C49 C50 1.370(6)
C50 H50 0.9500
C51 O52 1.214(6)
C51 N53 1.359(6)
N53 C54 1.507(8)
N53 C57 1.492(6)
C54 H54A 0.9900
C54 H54B 0.9900
C54 C55 1.564(7)
C55 H55A 0.9900
C55 H55B 0.9900
C55 C56 1.547(9)
C56 H56A 0.9900
C56 H56B 0.9900
C56 C57 1.492(9)
C57 H57 1.0000
C57 C58 1.519(7)
C58 O59 1.214(7)
C58 N60 1.346(7)
N60 H60 0.8800
N60 C61 1.476(6)
C61 C62 1.535(7)
C61 C66 1.506(8)
C61 C67 1.562(6)
C62 H62A 0.9900
C62 H62B 0.9900
C62 C63 1.512(6)
C63 H63A 0.9900
C63 H63B 0.9900
C63 C64 1.528(8)
C64 H64A 0.9900
C64 H64B 0.9900
C64 C65 1.479(8)
C65 H65A 0.9900
C65 H65B 0.9900
C65 C66 1.558(7)
C66 H66A 0.9900
C66 H66B 0.9900
C67 O68 1.165(6)
C67 N69 1.372(6)
N69 H69 0.8800
N69 N70 1.394(5)
N70 C71 1.278(6)
C71 H71 0.9500
C71 C72 1.477(6)
C72 C73 1.386(7)
C72 C77 1.335(7)
C73 H73 0.9500
C73 C74 1.405(6)
C74 H74 0.9500
C74 C75 1.333(7)
C75 C76 1.400(6)
C75 C78 1.503(5)
C76 H76 0.9500
C76 C77 1.379(6)
C77 H77 0.9500
C78 O79 1.248(5)
C78 N80 1.309(6)
N80 C81 1.503(6)
N80 C84 1.498(5)
C81 H81A 0.9900
C81 H81B 0.9900
C81 C82 1.575(14)
C82 H82A 0.9900
C82 H82B 0.9900
C82 C83 1.538(13)
C83 H83A 0.9900
C83 H83B 0.9900
C83 C84 1.544(7)
C84 H84 1.0000
C84 H84A 1.0000
C84 C85 1.496(7)
C85 O86 1.220(6)
C85 N87 1.348(6)
N87 H87 0.8800
N87 C88 1.444(6)
C88 C89 1.533(7)
C88 C93 1.551(7)
C88 C94 1.501(7)
C89 H89A 0.9900
C89 H89B 0.9900
C89 C90 1.529(7)
C90 H90A 0.9900
C90 H90B 0.9900
C90 C91 1.520(9)
C91 H91A 0.9900
C91 H91B 0.9900
C91 C92 1.488(10)
C92 H92A 0.9900
C92 H92B 0.9900
C92 C93 1.509(8)
C93 H93A 0.9900
C93 H93B 0.9900
C94 O95 1.213(6)
C94 N96 1.367(6)
N96 H96 0.8800
N96 N97 1.385(5)
N97 C98 1.266(6)
C98 H98 0.9500
C98 C99 1.468(6)
C99 C100 1.393(7)
C99 C104 1.390(7)
C100 H100 0.9500
C100 C101 1.351(8)
C101 H101 0.9500
C101 C102 1.340(7)
C102 C103 1.373(7)
C102 C105 1.541(7)
C103 H103 0.9500
C103 C104 1.385(7)
C104 H104 0.9500
C105 O106 1.229(6)
C105 N107 1.322(6)
N107 C108 1.460(8)
N107 C111 1.463(6)
C108 H10A 0.9900
C108 H10B 0.9900
C108 H10C 0.9900
C108 H10D 0.9900
C108 C109 1.577(15)
C108 C8 1.491(14)
C109 H10E 0.9900
C109 H10F 0.9900
C109 C110 1.551(15)
C110 H11A 0.9900
C110 H11B 0.9900
C110 H11C 0.9900
C110 H11D 0.9900
C110 C111 1.515(8)
C110 C8 1.492(15)
C111 H111 1.0000
C111 C112 1.543(8)
C112 O113 1.210(6)
C112 N114 1.319(7)
N114 H114 0.8800
C82A H82C 0.9900
C82A H82D 0.9900
C8 H8A 0.9900
C8 H8B 0.9900

loop_
_geom_torsion_atom_site_label_1
_geom_torsion_atom_site_label_2
_geom_torsion_atom_site_label_3
_geom_torsion_atom_site_label_4
_geom_torsion
C1 C2 C3 C4 -57.0(6)
C1 C6 C7 O8 51.0(8)
C1 C6 C7 N9 -127.3(6)
C1 C6 N114 C112 51.9(6)
C2 C1 C6 C5 -57.9(7)
C2 C1 C6 C7 -174.1(6)
C2 C1 C6 N114 62.1(7)
C2 C3 C4 C5 54.3(7)
C3 C4 C5 C6 -54.5(7)
C4 C5 C6 C1 55.0(7)
C4 C5 C6 C7 171.7(5)
C4 C5 C6 N114 -66.7(6)
C5 C6 C7 O8 -66.9(7)
C5 C6 C7 N9 114.8(6)
C5 C6 N114 C112 172.6(4)
C6 C1 C2 C3 57.8(7)
C6 C7 N9 N10 -178.7(5)
C7 C6 N114 C112 -69.2(6)
C7 N9 N10 C11 -169.1(5)
O8 C7 N9 N10 3.1(9)
N9 N10 C11 C12 -177.3(4)
N10 C11 C12 C13 13.3(7)
N10 C11 C12 C17 -164.7(5)
C11 C12 C13 C14 179.0(5)
C11 C12 C17 C16 179.2(4)
C12 C13 C14 C15 3.5(8)
C13 C12 C17 C16 1.2(7)
C13 C14 C15 C16 -2.1(7)
C13 C14 C15 C18 174.4(4)
C14 C15 C16 C17 0.3(6)
C14 C15 C18 O19 -35.0(6)
C14 C15 C18 N20 145.9(4)
C15 C16 C17 C12 0.1(6)
C15 C18 N20 C21 -20.9(7)
C15 C18 N20 C24 -175.7(4)
C16 C15 C18 O19 141.5(5)
C16 C15 C18 N20 -37.6(6)
C17 C12 C13 C14 -3.0(7)
C18 C15 C16 C17 -176.0(4)
C18 N20 C21 C22 -146.4(4)
C18 N20 C24 C23 173.6(4)
C18 N20 C24 C26 -64.9(5)
O19 C18 N20 C21 160.0(4)
O19 C18 N20 C24 5.1(7)
N20 C21 C22 C23 -31.3(5)
N20 C21 C22 F25 84.3(5)
N20 C24 C26 O27 146.5(4)
N20 C24 C26 N28 -33.9(5)
C21 N20 C24 C23 14.3(5)
C21 N20 C24 C26 135.8(4)
C21 C22 C23 C24 39.8(5)
C22 C23 C24 N20 -33.7(5)
C22 C23 C24 C26 -157.2(4)
C23 C24 C26 O27 -96.2(5)
C23 C24 C26 N28 83.4(4)
C24 N20 C21 C22 10.2(5)
C24 C26 N28 C29 -178.5(3)
F25 C22 C23 C24 -75.5(4)
C26 N28 C29 C30 73.3(5)
C26 N28 C29 C40 -162.5(4)
O27 C26 N28 C29 1.1(6)
N28 C29 C30 C31 5.8(6)
N28 C29 C30 C39 -168.3(4)
N28 C29 C40 O41 -97.6(5)
N28 C29 C40 N42 82.8(4)
C29 C30 C31 C32 -173.4(5)
C29 C30 C39 C34 172.5(4)
C29 C30 C39 C38 -7.5(7)
C29 C40 N42 N43 175.7(3)
C30 C29 C40 O41 28.4(6)
C30 C29 C40 N42 -151.2(4)
C30 C31 C32 C33 0.9(8)
C31 C30 C39 C34 -1.9(7)
C31 C30 C39 C38 178.1(5)
C31 C32 C33 C34 -1.2(9)
C32 C33 C34 C35 177.6(6)
C32 C33 C34 C39 -0.1(9)
C33 C34 C35 C36 -178.3(6)
C33 C34 C39 C30 1.6(8)
C33 C34 C39 C38 -178.4(5)
C34 C35 C36 C37 -3.6(11)
C35 C34 C39 C30 -176.1(5)
C35 C34 C39 C38 3.9(8)
C35 C36 C37 C38 4.8(11)
C36 C37 C38 C39 -1.4(10)
C37 C38 C39 C30 177.0(6)
C37 C38 C39 C34 -3.0(8)
C39 C30 C31 C32 0.7(7)
C39 C34 C35 C36 -0.6(10)
C40 C29 C30 C31 -117.9(5)
C40 C29 C30 C39 67.9(5)
C40 N42 N43 C44 170.9(4)
O41 C40 N42 N43 -4.0(6)
N42 N43 C44 C45 174.5(4)
N43 C44 C45 C46 -6.1(6)
N43 C44 C45 C50 172.7(4)
C44 C45 C46 C47 -179.8(4)
C44 C45 C50 C49 -178.7(4)
C45 C46 C47 C48 -2.3(6)
C46 C45 C50 C49 0.2(6)
C46 C47 C48 C49 1.8(7)
C46 C47 C48 C51 -172.9(4)
C47 C48 C49 C50 -0.2(7)
C47 C48 C51 O52 31.7(7)
C47 C48 C51 N53 -152.0(4)
C48 C49 C50 C45 -0.7(7)
C48 C51 N53 C54 19.2(8)
C48 C51 N53 C57 -169.4(5)
C49 C48 C51 O52 -142.8(5)
C49 C48 C51 N53 33.5(7)
C50 C45 C46 C47 1.4(6)
C51 C48 C49 C50 174.0(4)
C51 N53 C54 C55 154.0(6)
C51 N53 C57 C56 176.7(5)
C51 N53 C57 C58 55.5(7)
O52 C51 N53 C54 -164.5(5)
O52 C51 N53 C57 6.8(8)
N53 C54 C55 C56 38.3(7)
N53 C57 C58 O59 39.2(7)
N53 C57 C58 N60 -142.5(5)
C54 N53 C57 C56 -10.5(6)
C54 N53 C57 C58 -131.7(5)
C54 C55 C56 C57 -46.7(8)
C55 C56 C57 N53 34.7(7)
C55 C56 C57 C58 154.0(6)
C56 C57 C58 O59 -75.9(6)
C56 C57 C58 N60 102.4(6)
C57 N53 C54 C55 -17.8(7)
C57 C58 N60 C61 -178.4(4)
C58 N60 C61 C62 68.6(5)
C58 N60 C61 C66 -168.1(4)
C58 N60 C61 C67 -52.2(6)
O59 C58 N60 C61 -0.1(7)
N60 C61 C62 C63 69.6(5)
N60 C61 C66 C65 -69.2(6)
N60 C61 C67 O68 145.7(5)
N60 C61 C67 N69 -38.1(6)
C61 C62 C63 C64 54.4(6)
C61 C67 N69 N70 -174.7(5)
C62 C61 C66 C65 54.1(6)
C62 C61 C67 O68 23.9(7)
C62 C61 C67 N69 -160.0(5)
C62 C63 C64 C65 -54.9(7)
C63 C64 C65 C66 53.2(7)
C64 C65 C66 C61 -55.0(7)
C66 C61 C62 C63 -53.5(6)
C66 C61 C67 O68 -95.1(6)
C66 C61 C67 N69 81.0(6)
C67 C61 C62 C63 -169.0(4)
C67 C61 C66 C65 171.8(4)
C67 N69 N70 C71 -173.6(5)
O68 C67 N69 N70 1.4(9)
N69 N70 C71 C72 177.8(5)
N70 C71 C72 C73 -166.2(6)
N70 C71 C72 C77 11.9(9)
C71 C72 C73 C74 -175.9(6)
C71 C72 C77 C76 178.2(6)
C72 C73 C74 C75 -7.7(9)
C73 C72 C77 C76 -3.7(10)
C73 C74 C75 C76 6.8(9)
C73 C74 C75 C78 -174.9(5)
C74 C75 C76 C77 -4.3(9)
C74 C75 C78 O79 102.3(6)
C74 C75 C78 N80 -79.3(6)
C75 C76 C77 C72 2.8(10)
C75 C78 N80 C81 4.7(7)
C75 C78 N80 C84 173.7(4)
C76 C75 C78 O79 -79.4(6)
C76 C75 C78 N80 99.0(6)
C77 C72 C73 C74 5.9(9)
C78 C75 C76 C77 177.4(5)
C78 N80 C81 C82 147.1(8)
C78 N80 C84 C83 -176.0(5)
C78 N80 C84 C85 64.8(6)
O79 C78 N80 C81 -177.0(5)
O79 C78 N80 C84 -8.0(7)
N80 C81 C82 C83 42.1(10)
N80 C84 C85 O86 47.8(6)
N80 C84 C85 N87 -132.1(4)
C81 N80 C84 C83 -5.6(6)
C81 N80 C84 C85 -124.8(5)
C81 C82 C83 C84 -47.2(10)
C82 C83 C84 N80 32.4(8)
C82 C83 C84 C85 148.5(8)
C83 C84 C85 O86 -65.0(6)
C83 C84 C85 N87 115.2(5)
C84 N80 C81 C82 -22.7(8)
C84 C85 N87 C88 -176.8(4)
C85 N87 C88 C89 -175.6(4)
C85 N87 C88 C93 67.1(5)
C85 N87 C88 C94 -58.0(6)
O86 C85 N87 C88 3.4(7)
N87 C88 C89 C90 -64.3(5)
N87 C88 C93 C92 61.2(6)
N87 C88 C94 O95 161.9(5)
N87 C88 C94 N96 -25.5(7)
C88 C89 C90 C91 -57.4(6)
C88 C94 N96 N97 -169.6(4)
C89 C88 C93 C92 -57.3(6)
C89 C88 C94 O95 -79.1(7)
C89 C88 C94 N96 93.4(5)
C89 C90 C91 C92 57.2(7)
C90 C91 C92 C93 -58.9(7)
C91 C92 C93 C88 59.7(6)
C93 C88 C89 C90 56.6(5)
C93 C88 C94 O95 35.6(8)
C93 C88 C94 N96 -151.8(5)
C94 C88 C89 C90 173.8(4)
C94 C88 C93 C92 -172.0(5)
C94 N96 N97 C98 -179.9(5)
O95 C94 N96 N97 2.9(8)
N96 N97 C98 C99 -178.3(4)
N97 C98 C99 C100 -10.6(8)
N97 C98 C99 C104 165.6(5)
C98 C99 C100 C101 178.5(5)
C98 C99 C104 C103 -177.2(5)
C99 C100 C101 C102 -2.2(10)
C100 C99 C104 C103 -0.8(7)
C100 C101 C102 C103 0.4(9)
C100 C101 C102 C105 -172.3(6)
C101 C102 C103 C104 1.1(8)
C101 C102 C105 O106 110.4(6)
C101 C102 C105 N107 -67.8(7)
C102 C103 C104 C99 -0.9(8)
C102 C105 N107 C108 -7.5(8)
C102 C105 N107 C111 -171.7(4)
C103 C102 C105 O106 -62.5(6)
C103 C102 C105 N107 119.3(5)
C104 C99 C100 C101 2.3(9)
C105 C102 C103 C104 174.3(5)
C105 N107 C108 C109 -142.7(8)
C105 N107 C108 C8 -168.6(10)
C105 N107 C111 C110 175.2(5)
C105 N107 C111 C112 52.5(6)
O106 C105 N107 C108 174.4(6)
O106 C105 N107 C111 10.2(7)
N107 C108 C109 C110 -42.9(10)
N107 C108 C8 C110 -3.1(15)
N107 C111 C112 O113 42.5(6)
N107 C111 C112 N114 -137.8(4)
C108 N107 C111 C110 8.7(7)
C108 N107 C111 C112 -114.1(6)
C108 C109 C110 C111 49.5(10)
C108 C109 C110 C8 -66(2)
C109 C108 C8 C110 -79(2)
C109 C110 C111 N107 -36.4(9)
C109 C110 C111 C112 83.5(9)
C109 C110 C8 C108 80.8(19)
C110 C111 C112 O113 -72.8(6)
C110 C111 C112 N114 106.9(5)
C111 N107 C108 C109 22.1(9)
C111 N107 C108 C8 -3.8(11)
C111 C110 C8 C108 8.7(16)
C111 C112 N114 C6 177.5(4)
O113 C112 N114 C6 -2.7(7)
N114 C6 C7 O8 174.1(6)
N114 C6 C7 N9 -4.2(8)
C8 C108 C109 C110 67(2)
C8 C110 C111 N107 -10.6(12)
C8 C110 C111 C112 109.3(11)

loop_
_smtbx_masks_void_nr
_smtbx_masks_void_average_x
_smtbx_masks_void_average_y
_smtbx_masks_void_average_z
_smtbx_masks_void_volume
_smtbx_masks_void_count_electrons
1 -0.564 -0.119 -0.551 2774.9 0.0
